data_7244916
loop_
_publ_author_name
'Huang, Xia-Lu'
'Chen, Yi-Qing'
'Wen, Ge-Hua'
'Bao, Song-Song'
'Zheng, Li-Min'

_publ_section_title
;
 Hydrated metal ions as weak Br\/onsted acids show promoting effects on
 proton conduction
;
_journal_name_full CrystEngComm
_journal_paper_doi 10.1039/D2CE00430E
_journal_year 2022
_chemical_formula_moiety 'C18 H60 Co2 N6 Ni3 O30 P6, 2(H2 O)'
_chemical_formula_sum 'C18 H64 Co2 N6 Ni3 O32 P6'
_chemical_formula_weight 1356.56
_space_group_crystal_system monoclinic
_space_group_IT_number 14
_space_group_name_Hall '-P 2ybc'
_space_group_name_H-M_alt 'P 1 21/c 1'
_atom_sites_solution_hydrogens mixed
_audit_creation_method SHELXL-2018/3
_audit_update_record
;
2022-03-15 deposited with the CCDC.	2022-04-26 downloaded from the CCDC.
;
_cell_angle_alpha 90
_cell_angle_beta 103.455(2)
_cell_angle_gamma 90
_cell_formula_units_Z 2
_cell_length_a 11.2447(8)
_cell_length_b 11.9580(8)
_cell_length_c 16.6893(11)
_cell_measurement_reflns_used 9912
_cell_measurement_temperature 193(2)
_cell_measurement_theta_max 27.548
_cell_measurement_theta_min 2.476
_cell_volume 2182.5(3)
_computing_cell_refinement 'SAINT V8.40A (Bruker Nano, Inc., 2019)'
_computing_data_collection 'APEX 3'
_computing_data_reduction 'SAINT V8.40A (Bruker Nano, Inc., 2019)'
_computing_molecular_graphics SHELXTL
_computing_publication_material SHELXTL
_computing_structure_refinement 'SHELXL-2018/3 (Sheldrick, 2018)'
_computing_structure_solution 'SHELXT 2014/5 (Sheldrick, 2014)'
_diffrn_ambient_temperature 193(2)
_diffrn_detector_area_resol_mean 4K
_diffrn_measured_fraction_theta_full 0.992
_diffrn_measured_fraction_theta_max 0.993
_diffrn_measurement_device_type 'Bruker D8 with TXS'
_diffrn_measurement_method CCD
_diffrn_radiation_type MoK\a
_diffrn_radiation_wavelength 0.71073
_diffrn_reflns_av_R_equivalents 0.0420
_diffrn_reflns_av_unetI/netI 0.0373
_diffrn_reflns_Laue_measured_fraction_full 0.992
_diffrn_reflns_Laue_measured_fraction_max 0.993
_diffrn_reflns_limit_h_max 14
_diffrn_reflns_limit_h_min -11
_diffrn_reflns_limit_k_max 15
_diffrn_reflns_limit_k_min -15
_diffrn_reflns_limit_l_max 21
_diffrn_reflns_limit_l_min -21
_diffrn_reflns_number 19911
_diffrn_reflns_point_group_measured_fraction_full 0.992
_diffrn_reflns_point_group_measured_fraction_max 0.993
_diffrn_reflns_theta_full 25.242
_diffrn_reflns_theta_max 27.551
_diffrn_reflns_theta_min 2.115
_exptl_absorpt_coefficient_mu 2.345
_exptl_absorpt_correction_T_max 0.7456
_exptl_absorpt_correction_T_min 0.5393
_exptl_absorpt_correction_type multi-scan
_exptl_absorpt_process_details
;
 SADABS 2016/2: Krause, L., Herbst-Irmer, R., Sheldrick G.M. & Stalke D.,
 J. Appl. Cryst. 48 (2015) 3-10
;
_exptl_crystal_colour blue
_exptl_crystal_density_diffrn 2.064
_exptl_crystal_description needle-like
_exptl_crystal_F_000 1396
_exptl_crystal_size_max 0.200
_exptl_crystal_size_mid 0.040
_exptl_crystal_size_min 0.030
_refine_diff_density_max 0.872
_refine_diff_density_min -0.424
_refine_diff_density_rms 0.087
_refine_ls_extinction_method none
_refine_ls_goodness_of_fit_ref 1.062
_refine_ls_hydrogen_treatment constr
_refine_ls_matrix_type full
_refine_ls_number_parameters 325
_refine_ls_number_reflns 5005
_refine_ls_number_restraints 1
_refine_ls_restrained_S_all 1.062
_refine_ls_R_factor_all 0.0288
_refine_ls_R_factor_gt 0.0265
_refine_ls_shift/su_max 0.031
_refine_ls_shift/su_mean 0.000
_refine_ls_structure_factor_coef Fsqd
_refine_ls_weighting_details 'w=1/[\s^2^(Fo^2^)+(0.0230P)^2^+2.5918P] where P=(Fo^2^+2Fc^2^)/3'
_refine_ls_weighting_scheme calc
_refine_ls_wR_factor_gt 0.0673
_refine_ls_wR_factor_ref 0.0687
_reflns_Friedel_coverage 0.000
_reflns_number_gt 4674
_reflns_number_total 5005
_reflns_threshold_expression 'I > 2\s(I)'
_cod_data_source_file d2ce00430e2.cif
_cod_data_source_block 4
_cod_original_sg_symbol_H-M 'P 21/c'
_cod_database_code 7244916
_shelx_shelxl_version_number 2018/3
_shelx_space_group_comment
;
The symmetry employed for this shelxl refinement is uniquely defined
by the following loop, which should always be used as a source of
symmetry information in preference to the above space-group names.
They are only intended as comments.
;
_shelx_estimated_absorpt_t_min 0.651
_shelx_estimated_absorpt_t_max 0.933

loop_
_space_group_symop_operation_xyz
'x, y, z'
'-x, y+1/2, -z+1/2'
'-x, -y, -z'
'x, -y-1/2, z-1/2'

loop_
_atom_site_label
_atom_site_type_symbol
_atom_site_fract_x
_atom_site_fract_y
_atom_site_fract_z
_atom_site_U_iso_or_equiv
_atom_site_adp_type
_atom_site_occupancy
_atom_site_site_symmetry_order
_atom_site_calc_flag
_atom_site_refinement_flags_posn
_atom_site_refinement_flags_adp
_atom_site_refinement_flags_occupancy
_atom_site_disorder_assembly
_atom_site_disorder_group
Co1 Co 0.72050(2) 0.74671(2) 0.70640(2) 0.00671(7) Uani 1 1 d . . . . .
Ni1 Ni 0.27337(2) 0.57409(2) 0.46102(2) 0.00962(7) Uani 1 1 d . . . . .
Ni2 Ni 1.000000 0.500000 1.000000 0.00816(8) Uani 1 2 d S . P . .
P1 P 0.46387(5) 0.69217(4) 0.61566(3) 0.01000(11) Uani 1 1 d . . . . .
P2 P 0.82136(5) 0.56000(4) 0.82283(3) 0.00873(10) Uani 1 1 d . . . . .
P3 P 0.88386(5) 0.79902(4) 0.59138(3) 0.00904(10) Uani 1 1 d . . . . .
C1 C 0.55309(19) 0.89939(17) 0.75002(12) 0.0132(4) Uani 1 1 d . . . . .
H1A H 0.465494 0.918528 0.730290 0.016 Uiso 1 1 calc R U . . .
H1B H 0.595751 0.965114 0.779513 0.016 Uiso 1 1 calc R U . . .
C2 C 0.56642(18) 0.80052(17) 0.80833(12) 0.0115(4) Uani 1 1 d . . . . .
H2A H 0.555226 0.825038 0.862752 0.014 Uiso 1 1 calc R U . . .
H2B H 0.503717 0.743347 0.786157 0.014 Uiso 1 1 calc R U . . .
C3 C 0.78616(19) 0.82735(17) 0.86970(12) 0.0124(4) Uani 1 1 d . . . . .
H3A H 0.751009 0.902493 0.873636 0.015 Uiso 1 1 calc R U . . .
H3B H 0.811200 0.795920 0.925998 0.015 Uiso 1 1 calc R U . . .
C4 C 0.89597(18) 0.83695(17) 0.83304(11) 0.0116(4) Uani 1 1 d . . . . .
H4A H 0.947189 0.901172 0.857642 0.014 Uiso 1 1 calc R U . . .
H4B H 0.946018 0.768122 0.844267 0.014 Uiso 1 1 calc R U . . .
C5 C 0.8019(2) 0.97022(16) 0.72269(13) 0.0142(4) Uani 1 1 d . . . . .
H5A H 0.862108 1.015677 0.702111 0.017 Uiso 1 1 calc R U . . .
H5B H 0.788705 1.005883 0.773452 0.017 Uiso 1 1 calc R U . . .
C6 C 0.68156(19) 0.96655(16) 0.65782(13) 0.0134(4) Uani 1 1 d . . . . .
H6A H 0.636828 1.037841 0.657904 0.016 Uiso 1 1 calc R U . . .
H6B H 0.697657 0.955942 0.602469 0.016 Uiso 1 1 calc R U . . .
C7 C 0.50862(19) 0.83771(16) 0.60437(12) 0.0132(4) Uani 1 1 d . . . . .
H7A H 0.538957 0.845656 0.553523 0.016 Uiso 1 1 calc R U . . .
H7B H 0.436706 0.887170 0.599610 0.016 Uiso 1 1 calc R U . . .
C8 C 0.69702(18) 0.63717(16) 0.85104(12) 0.0113(4) Uani 1 1 d . . . . .
H8A H 0.618495 0.598255 0.829039 0.014 Uiso 1 1 calc R U . . .
H8B H 0.710807 0.640457 0.911784 0.014 Uiso 1 1 calc R U . . .
C9 C 0.95054(18) 0.82684(17) 0.69978(12) 0.0112(4) Uani 1 1 d . . . . .
H9A H 0.996615 0.760476 0.725608 0.013 Uiso 1 1 calc R U . . .
H9B H 1.008042 0.890571 0.705090 0.013 Uiso 1 1 calc R U . . .
N1 N 0.60668(15) 0.87160(14) 0.67743(10) 0.0105(3) Uani 1 1 d . . . . .
N2 N 0.69105(15) 0.75270(13) 0.81691(10) 0.0091(3) Uani 1 1 d . . . . .
N3 N 0.85130(15) 0.85348(14) 0.74214(10) 0.0098(3) Uani 1 1 d . . . . .
O1 O 0.58576(13) 0.64531(11) 0.66776(8) 0.0102(3) Uani 1 1 d . . . . .
O2 O 0.43170(13) 0.64169(12) 0.53026(8) 0.0133(3) Uani 1 1 d . . . . .
O3 O 0.36250(14) 0.68223(14) 0.66031(9) 0.0174(3) Uani 1 1 d . . . . .
O4 O 0.82694(13) 0.61957(11) 0.74086(8) 0.0097(3) Uani 1 1 d . . . . .
O5 O 0.94007(13) 0.57243(12) 0.88624(8) 0.0115(3) Uani 1 1 d . . . . .
O6 O 0.77676(14) 0.44039(12) 0.80977(9) 0.0151(3) Uani 1 1 d . . . . .
O7 O 0.75814(13) 0.74931(11) 0.59767(8) 0.0103(3) Uani 1 1 d . . . . .
O8 O 0.96263(13) 0.71226(12) 0.56173(9) 0.0131(3) Uani 1 1 d . . . . .
O9 O 0.86928(13) 0.90630(12) 0.54257(8) 0.0123(3) Uani 1 1 d . . . . .
O1W O 0.87338(13) 0.36536(12) 0.96915(9) 0.0125(3) Uani 1 1 d G . . . .
H1WA H 0.927169 0.310171 0.967465 0.015 Uiso 1 1 d G U . . .
H1WB H 0.830604 0.381432 0.917823 0.015 Uiso 1 1 d G U . . .
O2W O 0.20420(17) 0.72656(13) 0.41789(10) 0.0207(3) Uani 1 1 d G . . . .
H2WA H 0.213000 0.751199 0.368644 0.025 Uiso 1 1 d G U . . .
H2WB H 0.192818 0.782652 0.451270 0.025 Uiso 1 1 d G U . . .
O3W O 0.12372(13) 0.48935(12) 0.39123(9) 0.0125(3) Uani 1 1 d G . . . .
H3WA H 0.092652 0.435085 0.417692 0.015 Uiso 1 1 d G U . . .
H3WB H 0.142804 0.463768 0.345073 0.015 Uiso 1 1 d G U . . .
O4W O 0.35647(14) 0.56367(12) 0.36357(9) 0.0142(3) Uani 1 1 d G . . . .
H4WA H 0.374755 0.491074 0.358828 0.017 Uiso 1 1 d G U . . .
H4WB H 0.305031 0.590212 0.317967 0.017 Uiso 1 1 d DG U . . .
O5W O 0.34839(13) 0.42053(12) 0.50156(9) 0.0120(3) Uani 1 1 d G . . . .
H5WA H 0.302630 0.365147 0.473543 0.014 Uiso 1 1 d G U . . .
H5WB H 0.427140 0.416255 0.498541 0.014 Uiso 1 1 d G U . . .
O6W O 0.18139(14) 0.58414(12) 0.55602(9) 0.0138(3) Uani 1 1 d G . . . .
H6WA H 0.106002 0.612938 0.550591 0.017 Uiso 1 1 d G U . . .
H6WB H 0.236819 0.615157 0.597809 0.017 Uiso 1 1 d G U . . .
O7W O 0.22549(18) 0.73602(15) 0.76365(10) 0.0269(4) Uani 1 1 d G . . . .
H7WA H 0.192323 0.795426 0.733460 0.032 Uiso 1 1 d G U . . .
H7WB H 0.263873 0.690086 0.735130 0.032 Uiso 1 1 d G U . . .

loop_
_atom_site_aniso_label
_atom_site_aniso_U_11
_atom_site_aniso_U_22
_atom_site_aniso_U_33
_atom_site_aniso_U_23
_atom_site_aniso_U_13
_atom_site_aniso_U_12
Co1 0.00715(13) 0.00638(12) 0.00639(12) -0.00053(9) 0.00112(9) -0.00011(9)
Ni1 0.00911(13) 0.00993(13) 0.00973(12) -0.00089(9) 0.00203(9) -0.00009(9)
Ni2 0.00925(17) 0.00788(16) 0.00725(15) 0.00042(12) 0.00176(12) 0.00064(13)
P1 0.0078(2) 0.0117(2) 0.0102(2) -0.00242(18) 0.00141(18) -0.00025(18)
P2 0.0097(2) 0.0082(2) 0.0081(2) 0.00085(17) 0.00159(18) 0.00059(18)
P3 0.0098(2) 0.0097(2) 0.0078(2) 0.00021(17) 0.00244(18) -0.00201(18)
C1 0.0144(10) 0.0118(9) 0.0135(9) -0.0017(7) 0.0038(8) 0.0028(8)
C2 0.0092(9) 0.0140(9) 0.0120(9) -0.0019(7) 0.0039(7) 0.0027(7)
C3 0.0135(10) 0.0142(9) 0.0083(8) -0.0032(7) 0.0003(7) -0.0031(8)
C4 0.0118(9) 0.0143(9) 0.0075(8) -0.0017(7) -0.0002(7) -0.0022(7)
C5 0.0162(10) 0.0077(9) 0.0171(9) -0.0002(7) 0.0007(8) -0.0014(7)
C6 0.0152(10) 0.0082(8) 0.0157(9) 0.0020(7) 0.0015(8) 0.0003(7)
C7 0.0117(9) 0.0115(9) 0.0132(9) 0.0006(7) -0.0031(7) 0.0022(7)
C8 0.0119(9) 0.0119(9) 0.0107(8) 0.0022(7) 0.0038(7) 0.0004(7)
C9 0.0088(9) 0.0145(9) 0.0104(8) -0.0005(7) 0.0021(7) -0.0031(7)
N1 0.0113(8) 0.0085(7) 0.0110(7) -0.0008(6) 0.0010(6) -0.0001(6)
N2 0.0086(8) 0.0099(8) 0.0089(7) -0.0011(6) 0.0022(6) 0.0003(6)
N3 0.0107(8) 0.0097(7) 0.0084(7) -0.0005(6) 0.0008(6) -0.0008(6)
O1 0.0095(6) 0.0087(6) 0.0114(6) -0.0015(5) 0.0002(5) -0.0010(5)
O2 0.0105(7) 0.0172(7) 0.0114(6) -0.0043(5) 0.0010(5) -0.0024(6)
O3 0.0112(7) 0.0262(8) 0.0159(7) -0.0064(6) 0.0051(6) -0.0008(6)
O4 0.0106(6) 0.0102(6) 0.0084(6) 0.0002(5) 0.0024(5) 0.0023(5)
O5 0.0116(7) 0.0134(7) 0.0083(6) 0.0024(5) -0.0001(5) 0.0012(5)
O6 0.0171(7) 0.0093(7) 0.0182(7) 0.0010(5) 0.0030(6) -0.0002(6)
O7 0.0102(7) 0.0118(7) 0.0087(6) -0.0007(5) 0.0019(5) -0.0036(5)
O8 0.0133(7) 0.0127(7) 0.0147(7) 0.0003(5) 0.0058(6) -0.0004(6)
O9 0.0143(7) 0.0120(7) 0.0108(6) 0.0027(5) 0.0034(5) -0.0022(5)
O1W 0.0134(7) 0.0115(7) 0.0130(6) 0.0019(5) 0.0041(5) 0.0005(5)
O2W 0.0342(10) 0.0154(7) 0.0155(7) 0.0025(6) 0.0117(7) 0.0098(7)
O3W 0.0123(7) 0.0109(6) 0.0141(7) -0.0017(5) 0.0028(5) -0.0008(5)
O4W 0.0169(7) 0.0125(7) 0.0139(7) -0.0008(5) 0.0050(6) 0.0016(6)
O5W 0.0105(7) 0.0118(7) 0.0135(7) -0.0005(5) 0.0026(5) 0.0002(5)
O6W 0.0113(7) 0.0155(7) 0.0148(7) -0.0011(6) 0.0034(6) 0.0010(6)
O7W 0.0353(10) 0.0291(9) 0.0204(8) 0.0046(7) 0.0150(7) 0.0123(8)

loop_
_atom_type_symbol
_atom_type_description
_atom_type_scat_dispersion_real
_atom_type_scat_dispersion_imag
_atom_type_scat_source
C C 0.0033 0.0016 'International Tables Vol C Tables 4.2.6.8 and 6.1.1.4'
H H 0.0000 0.0000 'International Tables Vol C Tables 4.2.6.8 and 6.1.1.4'
Co Co 0.3494 0.9721 'International Tables Vol C Tables 4.2.6.8 and 6.1.1.4'
N N 0.0061 0.0033 'International Tables Vol C Tables 4.2.6.8 and 6.1.1.4'
Ni Ni 0.3393 1.1124 'International Tables Vol C Tables 4.2.6.8 and 6.1.1.4'
O O 0.0106 0.0060 'International Tables Vol C Tables 4.2.6.8 and 6.1.1.4'
P P 0.1023 0.0942 'International Tables Vol C Tables 4.2.6.8 and 6.1.1.4'

loop_
_geom_angle_atom_site_label_1
_geom_angle_atom_site_label_2
_geom_angle_atom_site_label_3
_geom_angle
_geom_angle_site_symmetry_1
_geom_angle_site_symmetry_3
_geom_angle_publ_flag
O1 Co1 N3 177.45(6) . . ?
O1 Co1 O4 89.36(6) . . ?
N3 Co1 O4 93.07(7) . . ?
O1 Co1 N2 92.65(6) . . ?
N3 Co1 N2 88.19(7) . . ?
O4 Co1 N2 88.69(6) . . ?
O1 Co1 N1 88.82(6) . . ?
N3 Co1 N1 88.80(7) . . ?
O4 Co1 N1 175.91(7) . . ?
N2 Co1 N1 87.73(7) . . ?
O1 Co1 O7 91.29(6) . . ?
N3 Co1 O7 87.85(6) . . ?
O4 Co1 O7 92.05(6) . . ?
N2 Co1 O7 176.01(6) . . ?
N1 Co1 O7 91.66(6) . . ?
O2W Ni1 O2 93.22(7) . . ?
O2W Ni1 O4W 88.92(6) . . ?
O2 Ni1 O4W 88.56(6) . . ?
O2W Ni1 O5W 177.63(7) . . ?
O2 Ni1 O5W 86.05(6) . . ?
O4W Ni1 O5W 88.80(6) . . ?
O2W Ni1 O3W 92.60(6) . . ?
O2 Ni1 O3W 173.70(6) . . ?
O4W Ni1 O3W 89.13(6) . . ?
O5W Ni1 O3W 88.04(6) . . ?
O2W Ni1 O6W 90.05(6) . . ?
O2 Ni1 O6W 93.90(6) . . ?
O4W Ni1 O6W 177.39(6) . . ?
O5W Ni1 O6W 92.24(6) . . ?
O3W Ni1 O6W 88.52(6) . . ?
O5 Ni2 O5 180.0 3_767 . ?
O5 Ni2 O9 90.99(6) 3_767 4_576 ?
O5 Ni2 O9 89.01(6) . 4_576 ?
O5 Ni2 O9 89.01(6) 3_767 2_746 ?
O5 Ni2 O9 90.99(6) . 2_746 ?
O9 Ni2 O9 180.00(7) 4_576 2_746 ?
O5 Ni2 O1W 87.81(5) 3_767 . ?
O5 Ni2 O1W 92.19(5) . . ?
O9 Ni2 O1W 90.23(6) 4_576 . ?
O9 Ni2 O1W 89.77(6) 2_746 . ?
O5 Ni2 O1W 92.19(5) 3_767 3_767 ?
O5 Ni2 O1W 87.81(5) . 3_767 ?
O9 Ni2 O1W 89.78(6) 4_576 3_767 ?
O9 Ni2 O1W 90.22(6) 2_746 3_767 ?
O1W Ni2 O1W 180.0 . 3_767 ?
O3 P1 O2 113.11(9) . . ?
O3 P1 O1 111.54(9) . . ?
O2 P1 O1 111.80(8) . . ?
O3 P1 C7 112.55(10) . . ?
O2 P1 C7 107.05(9) . . ?
O1 P1 C7 99.97(8) . . ?
O5 P2 O6 113.84(8) . . ?
O5 P2 O4 111.23(8) . . ?
O6 P2 O4 112.66(8) . . ?
O5 P2 C8 112.07(9) . . ?
O6 P2 C8 105.46(9) . . ?
O4 P2 C8 100.67(8) . . ?
O9 P3 O8 113.77(8) . . ?
O9 P3 O7 111.98(8) . . ?
O8 P3 O7 111.58(8) . . ?
O9 P3 C9 110.44(9) . . ?
O8 P3 C9 108.17(9) . . ?
O7 P3 C9 99.96(8) . . ?
N1 C1 C2 110.18(16) . . ?
N1 C1 H1A 109.6 . . ?
C2 C1 H1A 109.6 . . ?
N1 C1 H1B 109.6 . . ?
C2 C1 H1B 109.6 . . ?
H1A C1 H1B 108.1 . . ?
N2 C2 C1 108.15(16) . . ?
N2 C2 H2A 110.1 . . ?
C1 C2 H2A 110.1 . . ?
N2 C2 H2B 110.1 . . ?
C1 C2 H2B 110.1 . . ?
H2A C2 H2B 108.4 . . ?
C4 C3 N2 110.17(16) . . ?
C4 C3 H3A 109.6 . . ?
N2 C3 H3A 109.6 . . ?
C4 C3 H3B 109.6 . . ?
N2 C3 H3B 109.6 . . ?
H3A C3 H3B 108.1 . . ?
N3 C4 C3 107.99(15) . . ?
N3 C4 H4A 110.1 . . ?
C3 C4 H4A 110.1 . . ?
N3 C4 H4B 110.1 . . ?
C3 C4 H4B 110.1 . . ?
H4A C4 H4B 108.4 . . ?
N3 C5 C6 110.34(16) . . ?
N3 C5 H5A 109.6 . . ?
C6 C5 H5A 109.6 . . ?
N3 C5 H5B 109.6 . . ?
C6 C5 H5B 109.6 . . ?
H5A C5 H5B 108.1 . . ?
N1 C6 C5 108.58(16) . . ?
N1 C6 H6A 110.0 . . ?
C5 C6 H6A 110.0 . . ?
N1 C6 H6B 110.0 . . ?
C5 C6 H6B 110.0 . . ?
H6A C6 H6B 108.4 . . ?
N1 C7 P1 109.94(13) . . ?
N1 C7 H7A 109.7 . . ?
P1 C7 H7A 109.7 . . ?
N1 C7 H7B 109.7 . . ?
P1 C7 H7B 109.7 . . ?
H7A C7 H7B 108.2 . . ?
N2 C8 P2 109.82(13) . . ?
N2 C8 H8A 109.7 . . ?
P2 C8 H8A 109.7 . . ?
N2 C8 H8B 109.7 . . ?
P2 C8 H8B 109.7 . . ?
H8A C8 H8B 108.2 . . ?
N3 C9 P3 109.29(13) . . ?
N3 C9 H9A 109.8 . . ?
P3 C9 H9A 109.8 . . ?
N3 C9 H9B 109.8 . . ?
P3 C9 H9B 109.8 . . ?
H9A C9 H9B 108.3 . . ?
C6 N1 C7 111.91(15) . . ?
C6 N1 C1 111.02(15) . . ?
C7 N1 C1 110.92(16) . . ?
C6 N1 Co1 105.37(12) . . ?
C7 N1 Co1 108.10(12) . . ?
C1 N1 Co1 109.29(12) . . ?
C2 N2 C8 110.51(16) . . ?
C2 N2 C3 110.62(15) . . ?
C8 N2 C3 111.25(15) . . ?
C2 N2 Co1 106.64(12) . . ?
C8 N2 Co1 108.98(12) . . ?
C3 N2 Co1 108.70(12) . . ?
C9 N3 C4 109.97(15) . . ?
C9 N3 C5 112.02(16) . . ?
C4 N3 C5 111.11(15) . . ?
C9 N3 Co1 108.22(12) . . ?
C4 N3 Co1 106.10(12) . . ?
C5 N3 Co1 109.19(12) . . ?
P1 O1 Co1 118.94(8) . . ?
P1 O2 Ni1 132.43(9) . . ?
P2 O4 Co1 118.13(8) . . ?
P2 O5 Ni2 130.93(9) . . ?
P3 O7 Co1 117.60(8) . . ?
P3 O9 Ni2 129.81(9) . 2_756 ?
Ni2 O1W H1WA 98.4 . . ?
Ni2 O1W H1WB 104.3 . . ?
H1WA O1W H1WB 109.9 . . ?
Ni1 O2W H2WA 120.0 . . ?
Ni1 O2W H2WB 122.9 . . ?
H2WA O2W H2WB 112.5 . . ?
Ni1 O3W H3WA 115.7 . . ?
Ni1 O3W H3WB 108.8 . . ?
H3WA O3W H3WB 111.8 . . ?
Ni1 O4W H4WA 106.4 . . ?
Ni1 O4W H4WB 109.0 . . ?
H4WA O4W H4WB 112.4 . . ?
Ni1 O5W H5WA 110.1 . . ?
Ni1 O5W H5WB 111.3 . . ?
H5WA O5W H5WB 112.3 . . ?
Ni1 O6W H6WA 124.5 . . ?
Ni1 O6W H6WB 103.7 . . ?
H6WA O6W H6WB 112.7 . . ?
H7WA O7W H7WB 111.9 . . ?

loop_
_geom_bond_atom_site_label_1
_geom_bond_atom_site_label_2
_geom_bond_distance
_geom_bond_site_symmetry_2
_geom_bond_publ_flag
Co1 O1 1.9306(14) . ?
Co1 N3 1.9341(17) . ?
Co1 O4 1.9377(14) . ?
Co1 N2 1.9495(17) . ?
Co1 N1 1.9530(17) . ?
Co1 O7 1.9571(14) . ?
Ni1 O2W 2.0462(16) . ?
Ni1 O2 2.0497(14) . ?
Ni1 O4W 2.0594(16) . ?
Ni1 O5W 2.0676(14) . ?
Ni1 O3W 2.0744(14) . ?
Ni1 O6W 2.0883(15) . ?
Ni2 O5 2.0526(13) 3_767 ?
Ni2 O5 2.0526(13) . ?
Ni2 O9 2.0992(14) 4_576 ?
Ni2 O9 2.0992(14) 2_746 ?
Ni2 O1W 2.1315(15) . ?
Ni2 O1W 2.1315(15) 3_767 ?
P1 O3 1.5046(16) . ?
P1 O2 1.5121(14) . ?
P1 O1 1.5473(14) . ?
P1 C7 1.834(2) . ?
P2 O5 1.5054(14) . ?
P2 O6 1.5145(15) . ?
P2 O4 1.5566(14) . ?
P2 C8 1.826(2) . ?
P3 O9 1.5080(14) . ?
P3 O8 1.5198(15) . ?
P3 O7 1.5595(15) . ?
P3 C9 1.8205(19) . ?
C1 N1 1.510(3) . ?
C1 C2 1.516(3) . ?
C1 H1A 0.9900 . ?
C1 H1B 0.9900 . ?
C2 N2 1.489(2) . ?
C2 H2A 0.9900 . ?
C2 H2B 0.9900 . ?
C3 C4 1.505(3) . ?
C3 N2 1.509(2) . ?
C3 H3A 0.9900 . ?
C3 H3B 0.9900 . ?
C4 N3 1.496(2) . ?
C4 H4A 0.9900 . ?
C4 H4B 0.9900 . ?
C5 N3 1.510(2) . ?
C5 C6 1.524(3) . ?
C5 H5A 0.9900 . ?
C5 H5B 0.9900 . ?
C6 N1 1.494(3) . ?
C6 H6A 0.9900 . ?
C6 H6B 0.9900 . ?
C7 N1 1.497(2) . ?
C7 H7A 0.9900 . ?
C7 H7B 0.9900 . ?
C8 N2 1.490(2) . ?
C8 H8A 0.9900 . ?
C8 H8B 0.9900 . ?
C9 N3 1.488(3) . ?
C9 H9A 0.9900 . ?
C9 H9B 0.9900 . ?
O1W H1WA 0.9000 . ?
O1W H1WB 0.9002 . ?
O2W H2WA 0.8999 . ?
O2W H2WB 0.8999 . ?
O3W H3WA 0.9000 . ?
O3W H3WB 0.9000 . ?
O4W H4WA 0.8998 . ?
O4W H4WB 0.8999 . ?
O5W H5WA 0.9000 . ?
O5W H5WB 0.9000 . ?
O6W H6WA 0.8999 . ?
O6W H6WB 0.9000 . ?
O7W H7WA 0.9001 . ?
O7W H7WB 0.9001 . ?

loop_
_geom_hbond_atom_site_label_D
_geom_hbond_atom_site_label_H
_geom_hbond_atom_site_label_A
_geom_hbond_distance_DH
_geom_hbond_distance_HA
_geom_hbond_distance_DA
_geom_hbond_angle_DHA
_geom_hbond_site_symmetry_A
_geom_hbond_publ_flag
O1W H1WB O6 0.90 1.90 2.778(2) 164.7 . yes
O1W H1WA O8 0.90 1.85 2.731(2) 165.5 2_746 yes
O2W H2WA O7W 0.90 1.80 2.678(2) 165.6 4_575 yes
O2W H2WB O1W 0.90 1.94 2.799(2) 159.6 2_656 yes
O3W H3WA O8 0.90 1.93 2.780(2) 157.7 3_666 yes
O3W H3WB O4 0.90 1.84 2.726(2) 167.0 3_666 yes
O4W H4WA O1 0.90 1.77 2.664(2) 170.0 3_666 yes
O4W H4WB O6 0.90 2.15 2.932(2) 145.3 3_666 yes
O5W H5WA O7 0.90 1.84 2.7164(19) 165.0 3_666 yes
O5W H5WB O2 0.90 1.89 2.750(2) 158.2 3_666 yes
O6W H6WA O8 0.90 2.05 2.918(2) 163.2 1_455 yes
O6W H6WB O3 0.90 1.74 2.627(2) 166.3 . yes
O7W H7WA O6 0.90 1.94 2.731(2) 145.8 2_656 yes
O7W H7WB O3 0.90 1.86 2.646(2) 145.3 . yes

loop_
_geom_torsion_atom_site_label_1
_geom_torsion_atom_site_label_2
_geom_torsion_atom_site_label_3
_geom_torsion_atom_site_label_4
_geom_torsion
_geom_torsion_site_symmetry_1
_geom_torsion_site_symmetry_2
_geom_torsion_site_symmetry_3
_geom_torsion_site_symmetry_4
_geom_torsion_publ_flag
N1 C1 C2 N2 42.6(2) . . . . ?
N2 C3 C4 N3 43.7(2) . . . . ?
N3 C5 C6 N1 41.8(2) . . . . ?
O3 P1 C7 N1 89.11(15) . . . . ?
O2 P1 C7 N1 -146.00(14) . . . . ?
O1 P1 C7 N1 -29.35(16) . . . . ?
O5 P2 C8 N2 90.23(14) . . . . ?
O6 P2 C8 N2 -145.39(12) . . . . ?
O4 P2 C8 N2 -28.07(14) . . . . ?
O9 P3 C9 N3 87.40(14) . . . . ?
O8 P3 C9 N3 -147.49(13) . . . . ?
O7 P3 C9 N3 -30.70(15) . . . . ?
C5 C6 N1 C7 -160.96(17) . . . . ?
C5 C6 N1 C1 74.5(2) . . . . ?
C5 C6 N1 Co1 -43.71(18) . . . . ?
P1 C7 N1 C6 156.28(14) . . . . ?
P1 C7 N1 C1 -79.12(17) . . . . ?
P1 C7 N1 Co1 40.69(16) . . . . ?
C2 C1 N1 C6 -136.22(17) . . . . ?
C2 C1 N1 C7 98.69(18) . . . . ?
C2 C1 N1 Co1 -20.41(19) . . . . ?
C1 C2 N2 C8 -162.36(15) . . . . ?
C1 C2 N2 C3 73.99(19) . . . . ?
C1 C2 N2 Co1 -44.05(17) . . . . ?
P2 C8 N2 C2 156.86(13) . . . . ?
P2 C8 N2 C3 -79.85(17) . . . . ?
P2 C8 N2 Co1 40.00(15) . . . . ?
C4 C3 N2 C2 -138.02(17) . . . . ?
C4 C3 N2 C8 98.75(19) . . . . ?
C4 C3 N2 Co1 -21.26(18) . . . . ?
P3 C9 N3 C4 160.10(13) . . . . ?
P3 C9 N3 C5 -75.81(17) . . . . ?
P3 C9 N3 Co1 44.61(15) . . . . ?
C3 C4 N3 C9 -161.69(16) . . . . ?
C3 C4 N3 C5 73.7(2) . . . . ?
C3 C4 N3 Co1 -44.87(17) . . . . ?
C6 C5 N3 C9 101.01(19) . . . . ?
C6 C5 N3 C4 -135.54(18) . . . . ?
C6 C5 N3 Co1 -18.8(2) . . . . ?
O3 P1 O1 Co1 -114.12(10) . . . . ?
O2 P1 O1 Co1 118.11(9) . . . . ?
C7 P1 O1 Co1 5.10(11) . . . . ?
O3 P1 O2 Ni1 5.58(16) . . . . ?
O1 P1 O2 Ni1 132.50(11) . . . . ?
C7 P1 O2 Ni1 -118.97(12) . . . . ?
O5 P2 O4 Co1 -114.88(9) . . . . ?
O6 P2 O4 Co1 115.91(10) . . . . ?
C8 P2 O4 Co1 4.03(11) . . . . ?
O6 P2 O5 Ni2 -43.22(14) . . . . ?
O4 P2 O5 Ni2 -171.80(10) . . . . ?
C8 P2 O5 Ni2 76.37(13) . . . . ?
O9 P3 O7 Co1 -113.01(9) . . . . ?
O8 P3 O7 Co1 118.16(9) . . . . ?
C9 P3 O7 Co1 3.95(11) . . . . ?
O8 P3 O9 Ni2 -43.38(13) . . . 2_756 ?
O7 P3 O9 Ni2 -171.06(9) . . . 2_756 ?
C9 P3 O9 Ni2 78.48(13) . . . 2_756 ?
